data_2215693
loop_
_publ_author_name
'Siddiqui, Waseeq Ahmad'
'Ahmad, Saeed'
'Siddiqui, Hamid Latif'
'Tariq, Muhammad Ilyas'
'Parvez, Masood'

_publ_section_title
;
 3-Benzylamino-1,2-benzisothiazole 1,1-dioxide
;
_journal_issue 10
_journal_name_full 'Acta Crystallographica Section E'
_journal_page_first o4001
_journal_paper_doi 10.1107/S1600536807043036
_journal_volume 63
_journal_year 2007
_chemical_formula_iupac 'C14 H12 N2 O2 S'
_chemical_formula_moiety 'C14 H12 N2 O2 S'
_chemical_formula_sum 'C14 H12 N2 O2 S'
_chemical_formula_weight 272.32
_chemical_melting_point 482.5(5)
_chemical_name_common
;
3-Benzylamino-1,2-benzisothiazole 1,1-dioxide
;
_space_group_IT_number 14
_symmetry_cell_setting monoclinic
_symmetry_space_group_name_Hall '-P 2ybc'
_symmetry_space_group_name_H-M 'P 1 21/c 1'
_atom_sites_solution_hydrogens geom
_atom_sites_solution_primary direct
_atom_sites_solution_secondary difmap
_cell_angle_alpha 90.00
_cell_angle_beta 93.997(18)
_cell_angle_gamma 90.00
_cell_formula_units_Z 4
_cell_length_a 7.061(3)
_cell_length_b 7.052(2)
_cell_length_c 24.959(11)
_cell_measurement_reflns_used 4760
_cell_measurement_temperature 173(2)
_cell_measurement_theta_max 27.49
_cell_measurement_theta_min 4.09
_cell_volume 1239.8(8)
_computing_cell_refinement 'HKL DENZO (Otwinowski & Minor, 1997)'
_computing_data_collection 'COLLECT (Hooft, 1998)'
_computing_data_reduction 'SCALEPACK (Otwinowski & Minor, 1997)'
_computing_molecular_graphics 'ORTEPII (Johnson, 1976)'
_computing_publication_material 'SHELXL97 (Sheldrick, 1997)'
_computing_structure_refinement 'SHELXL97 (Sheldrick, 1997)'
_computing_structure_solution 'SAPI91 (Fan, 1991)'
_diffrn_ambient_temperature 173(2)
_diffrn_measured_fraction_theta_full 0.983
_diffrn_measured_fraction_theta_max 0.983
_diffrn_measurement_device_type 'Nonius KappaCCD'
_diffrn_measurement_method ' \w and \f '
_diffrn_radiation_monochromator graphite
_diffrn_radiation_source 'fine-focus sealed tube'
_diffrn_radiation_type MoK\a
_diffrn_radiation_wavelength 0.71073
_diffrn_reflns_av_R_equivalents 0.0252
_diffrn_reflns_av_sigmaI/netI 0.0423
_diffrn_reflns_limit_h_max 9
_diffrn_reflns_limit_h_min -9
_diffrn_reflns_limit_k_max 9
_diffrn_reflns_limit_k_min -8
_diffrn_reflns_limit_l_max 32
_diffrn_reflns_limit_l_min -32
_diffrn_reflns_number 4760
_diffrn_reflns_theta_full 27.49
_diffrn_reflns_theta_max 27.49
_diffrn_reflns_theta_min 4.09
_exptl_absorpt_coefficient_mu 0.260
_exptl_absorpt_correction_T_max 0.9795
_exptl_absorpt_correction_T_min 0.9745
_exptl_absorpt_correction_type multi-scan
_exptl_absorpt_process_details '(SORTAV; Blessing, 1997)'
_exptl_crystal_colour colorless
_exptl_crystal_density_diffrn 1.459
_exptl_crystal_density_method 'not measured'
_exptl_crystal_description prism
_exptl_crystal_F_000 568
_exptl_crystal_size_max 0.10
_exptl_crystal_size_mid 0.09
_exptl_crystal_size_min 0.08
_refine_diff_density_max 0.309
_refine_diff_density_min -0.373
_refine_ls_extinction_method none
_refine_ls_goodness_of_fit_ref 1.039
_refine_ls_hydrogen_treatment mixed
_refine_ls_matrix_type full
_refine_ls_number_parameters 175
_refine_ls_number_reflns 2790
_refine_ls_number_restraints 0
_refine_ls_restrained_S_all 1.039
_refine_ls_R_factor_all 0.0492
_refine_ls_R_factor_gt 0.0361
_refine_ls_shift/su_max 0.000
_refine_ls_shift/su_mean 0.000
_refine_ls_structure_factor_coef Fsqd
_refine_ls_weighting_details 'calc w=1/[\s^2^(Fo^2^)+(0.0341P)^2^+0.5721P] where P=(Fo^2^+2Fc^2^)/3'
_refine_ls_weighting_scheme calc
_refine_ls_wR_factor_gt 0.0850
_refine_ls_wR_factor_ref 0.0922
_reflns_number_gt 2268
_reflns_number_total 2790
_reflns_threshold_expression '(I) >2\s(I)'
_cod_data_source_file wn2201.cif
_cod_data_source_block I
_cod_depositor_comments
;
The following automatic conversions were performed:

'_chemical_melting_point' value '482-483' was changed to '482.5(5)' -
the average value was taken and precision was estimated.

Automatic conversion script
Id: cif_fix_values 1646 2011-03-28 12:23:43Z adriana 

The following automatic conversions were performed:

'_chemical_melting_point' value '482-483' was changed to '482.5(5)' -
the average value was taken and precision was estimated.

Automatic conversion script
Id: cif_fix_values 1715 2011-07-08 13:25:40Z adriana 
;
_cod_original_sg_symbol_H-M 'P 21/c '
_cod_database_code 2215693
_cod_database_fobs_code 2215693

loop_
_symmetry_equiv_pos_as_xyz
'x, y, z'
'-x, y+1/2, -z+1/2'
'-x, -y, -z'
'x, -y-1/2, z-1/2'

loop_
_atom_site_type_symbol
_atom_site_label
_atom_site_fract_x
_atom_site_fract_y
_atom_site_fract_z
_atom_site_U_iso_or_equiv
_atom_site_adp_type
_atom_site_calc_flag
_atom_site_refinement_flags
_atom_site_occupancy
S S1 0.77714(6) 0.34415(5) 0.073954(16) 0.02266(12) Uani d . 1
O O1 0.60219(17) 0.43540(16) 0.08534(5) 0.0310(3) Uani d . 1
O O2 0.93690(17) 0.47104(15) 0.07037(5) 0.0295(3) Uani d . 1
N N1 0.8855(2) -0.14795(19) 0.11674(5) 0.0239(3) Uani d . 1
H H1N 0.891(3) -0.250(3) 0.0983(7) 0.029 Uiso d . 1
N N2 0.83151(19) 0.17576(17) 0.11673(5) 0.0226(3) Uani d . 1
C C1 0.7469(2) 0.1995(2) 0.01616(6) 0.0211(3) Uani d . 1
C C2 0.6989(2) 0.2474(2) -0.03662(6) 0.0272(4) Uani d . 1
H H2 0.6778 0.3754 -0.0473 0.033 Uiso calc R 1
C C3 0.6828(2) 0.0990(3) -0.07339(7) 0.0315(4) Uani d . 1
H H3 0.6488 0.1258 -0.1101 0.038 Uiso calc R 1
C C4 0.7157(2) -0.0880(3) -0.05744(7) 0.0304(4) Uani d . 1
H H4 0.7036 -0.1864 -0.0834 0.036 Uiso calc R 1
C C5 0.7659(2) -0.1331(2) -0.00401(7) 0.0258(3) Uani d . 1
H H5 0.7896 -0.2605 0.0068 0.031 Uiso calc R 1
C C6 0.7803(2) 0.0139(2) 0.03276(6) 0.0197(3) Uani d . 1
C C7 0.8337(2) 0.0111(2) 0.09166(6) 0.0200(3) Uani d . 1
C C8 0.9706(2) -0.1511(2) 0.17166(6) 0.0254(3) Uani d . 1
H H8A 1.0398 -0.0305 0.1785 0.031 Uiso calc R 1
H H8B 1.0650 -0.2549 0.1748 0.031 Uiso calc R 1
C C9 0.8327(2) -0.1775(2) 0.21492(6) 0.0225(3) Uani d . 1
C C10 0.6538(2) -0.2560(2) 0.20472(7) 0.0272(4) Uani d . 1
H H10 0.6122 -0.2921 0.1692 0.033 Uiso calc R 1
C C11 0.5347(3) -0.2822(2) 0.24633(7) 0.0311(4) Uani d . 1
H H11 0.4117 -0.3346 0.2390 0.037 Uiso calc R 1
C C12 0.5951(3) -0.2324(2) 0.29831(7) 0.0316(4) Uani d . 1
H H12 0.5136 -0.2498 0.3266 0.038 Uiso calc R 1
C C13 0.7746(3) -0.1569(2) 0.30897(7) 0.0314(4) Uani d . 1
H H13 0.8169 -0.1235 0.3447 0.038 Uiso calc R 1
C C14 0.8930(2) -0.1300(2) 0.26747(7) 0.0266(4) Uani d . 1
H H14 1.0163 -0.0787 0.2750 0.032 Uiso calc R 1

loop_
_atom_site_aniso_label
_atom_site_aniso_U_11
_atom_site_aniso_U_22
_atom_site_aniso_U_33
_atom_site_aniso_U_12
_atom_site_aniso_U_13
_atom_site_aniso_U_23
S1 0.0269(2) 0.01635(19) 0.0247(2) 0.00192(15) 0.00152(15) 0.00038(15)
O1 0.0328(7) 0.0267(6) 0.0337(7) 0.0102(5) 0.0051(5) -0.0007(5)
O2 0.0341(7) 0.0181(5) 0.0360(7) -0.0048(5) 0.0018(5) 0.0015(5)
N1 0.0319(7) 0.0170(6) 0.0232(7) 0.0008(6) 0.0050(6) 0.0006(5)
N2 0.0289(7) 0.0178(6) 0.0209(7) 0.0017(5) 0.0003(5) -0.0001(5)
C1 0.0185(7) 0.0230(7) 0.0220(8) -0.0001(6) 0.0029(6) 0.0006(6)
C2 0.0230(8) 0.0323(9) 0.0263(9) 0.0025(7) 0.0017(6) 0.0070(7)
C3 0.0249(8) 0.0498(11) 0.0198(8) -0.0021(8) 0.0020(6) 0.0025(8)
C4 0.0276(9) 0.0411(10) 0.0229(8) -0.0065(8) 0.0045(7) -0.0080(7)
C5 0.0260(8) 0.0253(8) 0.0269(8) -0.0046(7) 0.0064(6) -0.0022(7)
C6 0.0173(7) 0.0216(7) 0.0206(8) -0.0027(6) 0.0042(6) 0.0002(6)
C7 0.0191(7) 0.0191(7) 0.0222(8) -0.0014(6) 0.0052(6) 0.0004(6)
C8 0.0264(8) 0.0242(8) 0.0255(8) 0.0023(6) 0.0001(6) 0.0055(6)
C9 0.0277(8) 0.0159(7) 0.0238(8) 0.0028(6) 0.0018(6) 0.0031(6)
C10 0.0316(9) 0.0273(8) 0.0224(8) -0.0026(7) -0.0002(7) -0.0025(7)
C11 0.0299(9) 0.0298(8) 0.0338(9) -0.0057(7) 0.0046(7) -0.0018(8)
C12 0.0385(10) 0.0308(9) 0.0264(9) 0.0001(8) 0.0084(7) 0.0029(7)
C13 0.0417(10) 0.0299(9) 0.0222(8) 0.0020(8) -0.0011(7) 0.0008(7)
C14 0.0285(9) 0.0237(8) 0.0267(9) -0.0016(7) -0.0045(6) 0.0015(7)

loop_
_atom_type_symbol
_atom_type_description
_atom_type_scat_dispersion_real
_atom_type_scat_dispersion_imag
_atom_type_scat_source
C C 0.0033 0.0016 'International Tables Vol C Tables 4.2.6.8 and 6.1.1.4'
H H 0.0000 0.0000 'International Tables Vol C Tables 4.2.6.8 and 6.1.1.4'
N N 0.0061 0.0033 'International Tables Vol C Tables 4.2.6.8 and 6.1.1.4'
O O 0.0106 0.0060 'International Tables Vol C Tables 4.2.6.8 and 6.1.1.4'
S S 0.1246 0.1234 'International Tables Vol C Tables 4.2.6.8 and 6.1.1.4'

loop_
_geom_angle_atom_site_label_1
_geom_angle_atom_site_label_2
_geom_angle_atom_site_label_3
_geom_angle
O1 S1 O2 114.79(7)
O1 S1 N2 111.33(7)
O2 S1 N2 110.06(7)
O1 S1 C1 111.28(7)
O2 S1 C1 110.88(7)
N2 S1 C1 97.13(7)
C7 N1 C8 122.67(14)
C7 N1 H1N 118.5(12)
C8 N1 H1N 117.7(12)
C7 N2 S1 109.96(11)
C2 C1 C6 122.76(15)
C2 C1 S1 130.25(13)
C6 C1 S1 106.99(11)
C1 C2 C3 116.71(16)
C1 C2 H2 121.6
C3 C2 H2 121.6
C2 C3 C4 121.30(16)
C2 C3 H3 119.4
C4 C3 H3 119.4
C3 C4 C5 121.08(16)
C3 C4 H4 119.5
C5 C4 H4 119.5
C6 C5 C4 117.79(15)
C6 C5 H5 121.1
C4 C5 H5 121.1
C5 C6 C1 120.36(14)
C5 C6 C7 130.19(14)
C1 C6 C7 109.43(13)
N2 C7 N1 122.22(14)
N2 C7 C6 116.43(13)
N1 C7 C6 121.32(13)
N1 C8 C9 115.40(14)
N1 C8 H8A 108.4
C9 C8 H8A 108.4
N1 C8 H8B 108.4
C9 C8 H8B 108.4
H8A C8 H8B 107.5
C10 C9 C14 118.96(15)
C10 C9 C8 122.75(15)
C14 C9 C8 118.20(15)
C9 C10 C11 120.38(15)
C9 C10 H10 119.8
C11 C10 H10 119.8
C12 C11 C10 120.18(16)
C12 C11 H11 119.9
C10 C11 H11 119.9
C13 C12 C11 119.79(16)
C13 C12 H12 120.1
C11 C12 H12 120.1
C12 C13 C14 120.02(16)
C12 C13 H13 120.0
C14 C13 H13 120.0
C13 C14 C9 120.65(16)
C13 C14 H14 119.7
C9 C14 H14 119.7

loop_
_geom_bond_atom_site_label_1
_geom_bond_atom_site_label_2
_geom_bond_distance
S1 O1 1.4387(13)
S1 O2 1.4475(12)
S1 N2 1.6250(13)
S1 C1 1.7673(16)
N1 C7 1.324(2)
N1 C8 1.458(2)
N1 H1N 0.854(19)
N2 C7 1.3198(19)
C1 C2 1.379(2)
C1 C6 1.388(2)
C2 C3 1.391(3)
C2 H2 0.9500
C3 C4 1.392(3)
C3 H3 0.9500
C4 C5 1.393(2)
C4 H4 0.9500
C5 C6 1.384(2)
C5 H5 0.9500
C6 C7 1.492(2)
C8 C9 1.515(2)
C8 H8A 0.9900
C8 H8B 0.9900
C9 C10 1.386(2)
C9 C14 1.391(2)
C10 C11 1.393(2)
C10 H10 0.9500
C11 C12 1.383(2)
C11 H11 0.9500
C12 C13 1.383(3)
C12 H12 0.9500
C13 C14 1.389(2)
C13 H13 0.9500
C14 H14 0.9500

loop_
_geom_hbond_atom_site_label_D
_geom_hbond_atom_site_label_H
_geom_hbond_atom_site_label_A
_geom_hbond_site_symmetry_A
_geom_hbond_distance_DH
_geom_hbond_distance_HA
_geom_hbond_distance_DA
_geom_hbond_angle_DHA
N1 H1N O2 1_545 0.85(2) 2.12(2) 2.958(2) 166(2)

loop_
_geom_torsion_atom_site_label_1
_geom_torsion_atom_site_label_2
_geom_torsion_atom_site_label_3
_geom_torsion_atom_site_label_4
_geom_torsion
O1 S1 N2 C7 117.29(12)
O2 S1 N2 C7 -114.26(12)
C1 S1 N2 C7 1.09(12)
O1 S1 C1 C2 63.92(16)
O2 S1 C1 C2 -65.15(16)
N2 S1 C1 C2 -179.84(15)
O1 S1 C1 C6 -115.74(11)
O2 S1 C1 C6 115.19(11)
N2 S1 C1 C6 0.50(12)
C6 C1 C2 C3 0.7(2)
S1 C1 C2 C3 -178.95(13)
C1 C2 C3 C4 -0.6(2)
C2 C3 C4 C5 0.0(3)
C3 C4 C5 C6 0.6(2)
C4 C5 C6 C1 -0.6(2)
C4 C5 C6 C7 -178.89(15)
C2 C1 C6 C5 -0.1(2)
S1 C1 C6 C5 179.61(12)
C2 C1 C6 C7 178.56(14)
S1 C1 C6 C7 -1.75(15)
S1 N2 C7 N1 175.66(12)
S1 N2 C7 C6 -2.39(17)
C8 N1 C7 N2 -9.3(2)
C8 N1 C7 C6 168.69(14)
C5 C6 C7 N2 -178.74(16)
C1 C6 C7 N2 2.80(19)
C5 C6 C7 N1 3.2(2)
C1 C6 C7 N1 -175.27(14)
C7 N1 C8 C9 92.95(18)
N1 C8 C9 C10 21.1(2)
N1 C8 C9 C14 -162.43(14)
C14 C9 C10 C11 1.6(2)
C8 C9 C10 C11 178.07(15)
C9 C10 C11 C12 -0.8(3)
C10 C11 C12 C13 -0.3(3)
C11 C12 C13 C14 0.5(3)
C12 C13 C14 C9 0.3(3)
C10 C9 C14 C13 -1.4(2)
C8 C9 C14 C13 -177.96(15)

loop_
_cod_related_entry_id
_cod_related_entry_database
_cod_related_entry_code
1 ChemSpider 661005
